data_4315261
loop_
_publ_author_name
'Elisabeth Oehlke'
'Roger Alberto'
'Ulrich Abram'

_publ_contact_author
;
      Ulrich Abram
      Free University of Berlin
      Institute of Chemistry
      Fabeckstrasse 34-36
      D-14195 Berlin 
      Germany
;
_publ_contact_author_email abram@chemie.fu-berlin.de
_publ_contact_author_fax '0049 (0)30 838 52676'
_publ_contact_author_phone '0049 (0)30 838 54002'
_publ_section_title
;
 Synthesis, Characterization, and Structures of R3EOTcO3 Complexes (E = C,
 Si, Ge, Sn, Pb) and Related Compounds
;
_journal_name_full 'Inorganic Chemistry'
_journal_page_first 3525
_journal_page_last 3530
_journal_paper_doi 10.1021/ic1001094
_journal_volume 49
_journal_year 2010
_chemical_formula_moiety 'C22 H23 O5 Sn Tc'
_chemical_formula_sum 'C22 H23 O5 Sn Tc'
_chemical_formula_weight 584.09
_chemical_name_common '[O3TcOSnPh3(THF)]'
_chemical_name_systematic
;
 Triphenyltetrahydrofuranestannylpertechnetat
;
_space_group_IT_number 14
_symmetry_cell_setting monoclinic
_symmetry_space_group_name_Hall '-P 2ybc'
_symmetry_space_group_name_H-M 'P 1 21/c 1'
_atom_sites_solution_hydrogens geom
_atom_sites_solution_primary heavy
_atom_sites_solution_secondary difmap
_audit_creation_method SHELXL-97
_cell_angle_alpha 90.00
_cell_angle_beta 102.893(4)
_cell_angle_gamma 90.00
_cell_formula_units_Z 8
_cell_length_a 18.7204(8)
_cell_length_b 14.4758(10)
_cell_length_c 16.7801(8)
_cell_measurement_reflns_used 20977
_cell_measurement_temperature 200(2)
_cell_measurement_theta_max 29.57
_cell_measurement_theta_min 2.23
_cell_volume 4432.6(4)
_computing_cell_refinement 'STOE X-AREA'
_computing_data_collection 'STOE X-AREA'
_computing_data_reduction 'STOE X-Red'
_computing_molecular_graphics ORTEP3
_computing_publication_material WINGX
_computing_structure_refinement 'SHELXL-97 (Sheldrick, 1997)'
_computing_structure_solution 'SHELXS-97 (Sheldrick, 1997)'
_diffrn_ambient_temperature 200(2)
_diffrn_detector_area_resol_mean 6.67
_diffrn_measured_fraction_theta_full 0.977
_diffrn_measured_fraction_theta_max 0.977
_diffrn_measurement_device_type 'STOE IPDS 2T'
_diffrn_measurement_method 'rotation method'
_diffrn_radiation_monochromator graphite
_diffrn_radiation_source 'fine-focus sealed tube'
_diffrn_radiation_type MoK\a
_diffrn_radiation_wavelength 0.71073
_diffrn_reflns_av_R_equivalents 0.0872
_diffrn_reflns_av_sigmaI/netI 0.0881
_diffrn_reflns_limit_h_max 25
_diffrn_reflns_limit_h_min -25
_diffrn_reflns_limit_k_max 17
_diffrn_reflns_limit_k_min -19
_diffrn_reflns_limit_l_max 20
_diffrn_reflns_limit_l_min -22
_diffrn_reflns_number 25944
_diffrn_reflns_theta_full 29.30
_diffrn_reflns_theta_max 29.30
_diffrn_reflns_theta_min 1.80
_diffrn_standards_decay_% 0.1
_exptl_absorpt_coefficient_mu 1.779
_exptl_absorpt_correction_T_max 0.6873
_exptl_absorpt_correction_T_min 0.3914
_exptl_absorpt_correction_type integration
_exptl_absorpt_process_details 'X-RED 32'
_exptl_crystal_colour colourless
_exptl_crystal_density_diffrn 1.750
_exptl_crystal_density_method 'not measured'
_exptl_crystal_description polyeder
_exptl_crystal_F_000 2304
_exptl_crystal_size_max 0.57
_exptl_crystal_size_mid 0.2
_exptl_crystal_size_min 0.12
_refine_diff_density_max 1.310
_refine_diff_density_min -1.938
_refine_diff_density_rms 0.204
_refine_ls_extinction_method none
_refine_ls_goodness_of_fit_ref 0.900
_refine_ls_hydrogen_treatment constr
_refine_ls_matrix_type full
_refine_ls_number_parameters 523
_refine_ls_number_reflns 11847
_refine_ls_number_restraints 0
_refine_ls_restrained_S_all 0.900
_refine_ls_R_factor_all 0.0768
_refine_ls_R_factor_gt 0.0470
_refine_ls_shift/su_max 0.001
_refine_ls_shift/su_mean 0.000
_refine_ls_structure_factor_coef Fsqd
_refine_ls_weighting_details 'calc w=1/[\s^2^(Fo^2^)+(0.0834P)^2^+0.0000P] where P=(Fo^2^+2Fc^2^)/3'
_refine_ls_weighting_scheme calc
_refine_ls_wR_factor_gt 0.1120
_refine_ls_wR_factor_ref 0.1332
_reflns_number_gt 8084
_reflns_number_total 11847
_reflns_threshold_expression >2sigma(I)
_cod_data_source_file ic1001094_si_002_4.cif
_cod_data_source_block eosn
_cod_database_code 4315261

loop_
_symmetry_equiv_pos_as_xyz
'x, y, z'
'-x, y+1/2, -z+1/2'
'-x, -y, -z'
'x, -y-1/2, z-1/2'

loop_
_atom_site_label
_atom_site_type_symbol
_atom_site_fract_x
_atom_site_fract_y
_atom_site_fract_z
_atom_site_U_iso_or_equiv
_atom_site_adp_type
_atom_site_occupancy
_atom_site_symmetry_multiplicity
_atom_site_calc_flag
_atom_site_refinement_flags
_atom_site_disorder_assembly
_atom_site_disorder_group
Sn1 Sn 0.146851(16) -0.48086(2) 0.697469(19) 0.02781(8) Uani 1 1 d . . .
Tc1 Tc 0.34699(2) -0.41197(4) 0.73460(3) 0.04533(13) Uani 1 1 d . . .
O11 O 0.2524(2) -0.4059(3) 0.7222(3) 0.0482(10) Uani 1 1 d . . .
O12 O 0.03912(19) -0.5669(2) 0.6722(2) 0.0351(8) Uani 1 1 d . . .
O13 O 0.3799(4) -0.4921(7) 0.8067(4) 0.130(4) Uani 1 1 d . . .
O14 O 0.3694(3) -0.4520(5) 0.6492(3) 0.0834(18) Uani 1 1 d . . .
O15 O 0.3836(4) -0.3139(6) 0.7602(10) 0.230(8) Uani 1 1 d . . .
C1 C 0.0890(3) -0.3618(3) 0.6426(3) 0.0303(9) Uani 1 1 d . . .
C2 C 0.1280(3) -0.2828(4) 0.6312(3) 0.0389(11) Uani 1 1 d . . .
H2 H 0.1789 -0.2849 0.6421 0.047 Uiso 1 1 calc R . .
C3 C 0.0919(4) -0.2005(4) 0.6037(3) 0.0517(15) Uani 1 1 d . . .
H3 H 0.1186 -0.1481 0.5969 0.062 Uiso 1 1 calc R . .
C4 C 0.0160(4) -0.1974(4) 0.5866(3) 0.0508(15) Uani 1 1 d . . .
H4 H -0.0083 -0.1429 0.5679 0.061 Uiso 1 1 calc R . .
C5 C -0.0229(4) -0.2740(5) 0.5971(4) 0.0499(14) Uani 1 1 d . . .
H5 H -0.0739 -0.2716 0.5850 0.060 Uiso 1 1 calc R . .
C6 C 0.0129(3) -0.3571(4) 0.6261(3) 0.0399(11) Uani 1 1 d . . .
H6 H -0.0142 -0.4086 0.6343 0.048 Uiso 1 1 calc R . .
C7 C 0.1507(2) -0.4942(3) 0.8241(3) 0.0308(9) Uani 1 1 d . . .
C8 C 0.0934(3) -0.4596(4) 0.8543(3) 0.0370(11) Uani 1 1 d . . .
H8 H 0.0545 -0.4304 0.8192 0.044 Uiso 1 1 calc R . .
C9 C 0.0934(4) -0.4681(5) 0.9366(4) 0.0502(14) Uani 1 1 d . . .
H9 H 0.0542 -0.4454 0.9565 0.060 Uiso 1 1 calc R . .
C10 C 0.1522(4) -0.5108(4) 0.9896(4) 0.0553(16) Uani 1 1 d . . .
H10 H 0.1521 -0.5173 1.0447 0.066 Uiso 1 1 calc R . .
C11 C 0.2099(4) -0.5429(5) 0.9600(4) 0.0552(16) Uani 1 1 d . . .
H11 H 0.2498 -0.5700 0.9954 0.066 Uiso 1 1 calc R . .
C12 C 0.2094(3) -0.5354(4) 0.8781(4) 0.0446(13) Uani 1 1 d . . .
H12 H 0.2487 -0.5581 0.8586 0.054 Uiso 1 1 calc R . .
C13 C 0.1903(3) -0.5809(3) 0.6291(3) 0.0306(9) Uani 1 1 d . . .
C14 C 0.1971(3) -0.5605(4) 0.5504(4) 0.0460(13) Uani 1 1 d . . .
H14 H 0.1830 -0.5029 0.5278 0.055 Uiso 1 1 calc R . .
C15 C 0.2252(4) -0.6264(5) 0.5054(4) 0.0563(16) Uani 1 1 d . . .
H15 H 0.2297 -0.6126 0.4526 0.068 Uiso 1 1 calc R . .
C16 C 0.2465(4) -0.7121(5) 0.5385(5) 0.0592(17) Uani 1 1 d . . .
H16 H 0.2654 -0.7558 0.5082 0.071 Uiso 1 1 calc R . .
C17 C 0.2397(4) -0.7321(4) 0.6157(5) 0.0586(17) Uani 1 1 d . . .
H17 H 0.2540 -0.7898 0.6381 0.070 Uiso 1 1 calc R . .
C18 C 0.2116(3) -0.6675(4) 0.6610(4) 0.0473(13) Uani 1 1 d . . .
H18 H 0.2069 -0.6822 0.7136 0.057 Uiso 1 1 calc R . .
C41 C 0.0053(4) -0.6007(5) 0.5909(3) 0.0522(15) Uani 1 1 d . . .
H41A H -0.0321 -0.5579 0.5634 0.063 Uiso 1 1 calc R . .
H41B H 0.0418 -0.6073 0.5583 0.063 Uiso 1 1 calc R . .
C42 C -0.0257(9) -0.6857(10) 0.6009(5) 0.163(8) Uani 1 1 d . . .
H42A H 0.0024 -0.7341 0.5823 0.196 Uiso 1 1 calc R . .
H42B H -0.0752 -0.6878 0.5676 0.196 Uiso 1 1 calc R . .
C43 C -0.0276(4) -0.7019(5) 0.6837(4) 0.0618(19) Uani 1 1 d . . .
H43A H -0.0096 -0.7634 0.7003 0.074 Uiso 1 1 calc R . .
H43B H -0.0773 -0.6963 0.6914 0.074 Uiso 1 1 calc R . .
C44 C 0.0205(3) -0.6306(4) 0.7321(3) 0.0369(11) Uani 1 1 d . . .
H44A H -0.0050 -0.5984 0.7682 0.044 Uiso 1 1 calc R . .
H44B H 0.0644 -0.6587 0.7648 0.044 Uiso 1 1 calc R . .
Sn2 Sn 0.344672(17) -0.49263(2) 0.286050(19) 0.02833(9) Uani 1 1 d . . .
Tc2 Tc 0.14815(2) -0.57552(3) 0.25077(3) 0.04033(12) Uani 1 1 d . . .
O21 O 0.23684(19) -0.5551(3) 0.2364(2) 0.0413(8) Uani 1 1 d . . .
O22 O 0.45636(19) -0.4168(2) 0.3319(2) 0.0361(8) Uani 1 1 d . . .
O23 O 0.1311(3) -0.5056(4) 0.3247(4) 0.0698(14) Uani 1 1 d . . .
O24 O 0.1438(3) -0.6848(3) 0.2842(4) 0.0688(14) Uani 1 1 d . . .
O25 O 0.0871(3) -0.5574(7) 0.1628(4) 0.117(3) Uani 1 1 d . . .
C21 C 0.2968(2) -0.3960(3) 0.3528(3) 0.0287(9) Uani 1 1 d . . .
C22 C 0.2592(3) -0.3194(4) 0.3155(4) 0.0446(13) Uani 1 1 d . . .
H22 H 0.2551 -0.3100 0.2598 0.054 Uiso 1 1 calc R . .
C23 C 0.2275(3) -0.2568(4) 0.3594(4) 0.0498(14) Uani 1 1 d . . .
H23 H 0.2033 -0.2052 0.3334 0.060 Uiso 1 1 calc R . .
C24 C 0.2316(3) -0.2703(4) 0.4402(4) 0.0486(14) Uani 1 1 d . . .
H24 H 0.2093 -0.2287 0.4692 0.058 Uiso 1 1 calc R . .
C25 C 0.2687(4) -0.3453(6) 0.4794(4) 0.0600(17) Uani 1 1 d . . .
H25 H 0.2722 -0.3537 0.5351 0.072 Uiso 1 1 calc R . .
C26 C 0.3011(3) -0.4090(4) 0.4357(3) 0.0461(13) Uani 1 1 d . . .
H26 H 0.3255 -0.4602 0.4622 0.055 Uiso 1 1 calc R . .
C27 C 0.3630(2) -0.4795(3) 0.1664(3) 0.0304(9) Uani 1 1 d . . .
C28 C 0.3433(3) -0.4044(4) 0.1141(3) 0.0423(12) Uani 1 1 d . . .
H28 H 0.3179 -0.3550 0.1301 0.051 Uiso 1 1 calc R . .
C29 C 0.3617(3) -0.4032(5) 0.0376(4) 0.0508(15) Uani 1 1 d . . .
H29 H 0.3476 -0.3532 0.0029 0.061 Uiso 1 1 calc R . .
C30 C 0.3994(3) -0.4734(5) 0.0133(3) 0.0531(15) Uani 1 1 d . . .
H30 H 0.4117 -0.4714 -0.0374 0.064 Uiso 1 1 calc R . .
C31 C 0.4196(4) -0.5485(5) 0.0650(4) 0.0603(17) Uani 1 1 d . . .
H31 H 0.4453 -0.5975 0.0489 0.072 Uiso 1 1 calc R . .
C33 C 0.3902(3) -0.6188(3) 0.3403(3) 0.0295(9) Uani 1 1 d . . .
C34 C 0.4662(3) -0.6301(4) 0.3620(3) 0.0350(10) Uani 1 1 d . . .
H34 H 0.4966 -0.5800 0.3588 0.042 Uiso 1 1 calc R . .
C35 C 0.4967(3) -0.7150(4) 0.3883(3) 0.0393(11) Uani 1 1 d . . .
H35 H 0.5474 -0.7216 0.4023 0.047 Uiso 1 1 calc R . .
C36 C 0.4529(3) -0.7895(4) 0.3939(3) 0.0414(12) Uani 1 1 d . . .
H36 H 0.4736 -0.8466 0.4108 0.050 Uiso 1 1 calc R . .
C37 C 0.3777(3) -0.7790(4) 0.3741(4) 0.0439(12) Uani 1 1 d . . .
H37 H 0.3477 -0.8288 0.3793 0.053 Uiso 1 1 calc R . .
C38 C 0.3465(3) -0.6942(4) 0.3463(3) 0.0383(11) Uani 1 1 d . . .
H38 H 0.2958 -0.6883 0.3317 0.046 Uiso 1 1 calc R . .
C45 C 0.4837(4) -0.3840(6) 0.4154(4) 0.0614(19) Uani 1 1 d . . .
H45A H 0.4526 -0.3351 0.4282 0.074 Uiso 1 1 calc R . .
H45B H 0.4848 -0.4340 0.4542 0.074 Uiso 1 1 calc R . .
C46 C 0.5568(5) -0.3499(9) 0.4186(5) 0.103(4) Uani 1 1 d . . .
H46A H 0.5926 -0.3985 0.4352 0.124 Uiso 1 1 calc R . .
H46B H 0.5683 -0.2991 0.4571 0.124 Uiso 1 1 calc R . .
C47 C 0.5569(4) -0.3182(6) 0.3348(4) 0.066(2) Uani 1 1 d . . .
H47A H 0.6042 -0.3297 0.3221 0.079 Uiso 1 1 calc R . .
H47B H 0.5466 -0.2526 0.3293 0.079 Uiso 1 1 calc R . .
C48 C 0.4983(3) -0.3723(4) 0.2789(3) 0.0411(12) Uani 1 1 d . . .
H48A H 0.4672 -0.3317 0.2400 0.049 Uiso 1 1 calc R . .
H48B H 0.5197 -0.4181 0.2490 0.049 Uiso 1 1 calc R . .
C32 C 0.4012(4) -0.5501(4) 0.1409(4) 0.0483(14) Uani 1 1 d . . .
H32 H 0.4152 -0.6005 0.1752 0.058 Uiso 1 1 calc R . .

loop_
_atom_site_aniso_label
_atom_site_aniso_U_11
_atom_site_aniso_U_22
_atom_site_aniso_U_33
_atom_site_aniso_U_23
_atom_site_aniso_U_13
_atom_site_aniso_U_12
Sn1 0.02799(15) 0.02509(15) 0.03181(15) -0.00026(11) 0.00978(11) -0.00047(11)
Tc1 0.0257(2) 0.0529(3) 0.0579(3) -0.0029(2) 0.01034(19) -0.00260(17)
O11 0.0319(18) 0.042(2) 0.072(3) -0.009(2) 0.0143(18) -0.0060(15)
O12 0.0382(18) 0.0380(19) 0.0280(15) 0.0006(14) 0.0054(13) -0.0113(14)
O13 0.091(5) 0.223(10) 0.082(4) 0.055(5) 0.029(4) 0.080(5)
O14 0.053(3) 0.138(6) 0.065(3) 0.003(4) 0.025(2) 0.022(3)
O15 0.077(5) 0.120(7) 0.52(2) -0.169(11) 0.118(9) -0.061(5)
C1 0.037(2) 0.028(2) 0.028(2) 0.0011(17) 0.0124(18) 0.0008(17)
C2 0.051(3) 0.033(2) 0.032(2) 0.006(2) 0.007(2) -0.004(2)
C3 0.085(5) 0.027(3) 0.042(3) 0.002(2) 0.012(3) -0.003(3)
C4 0.077(4) 0.038(3) 0.040(3) 0.006(2) 0.018(3) 0.028(3)
C5 0.056(3) 0.055(4) 0.043(3) 0.011(3) 0.021(3) 0.024(3)
C6 0.041(3) 0.041(3) 0.041(3) 0.005(2) 0.017(2) 0.007(2)
C7 0.028(2) 0.032(2) 0.031(2) -0.0012(18) 0.0031(17) -0.0049(17)
C8 0.036(2) 0.039(3) 0.037(2) -0.009(2) 0.011(2) 0.000(2)
C9 0.056(3) 0.053(3) 0.047(3) -0.015(3) 0.024(3) -0.013(3)
C10 0.086(5) 0.048(3) 0.034(3) -0.004(2) 0.016(3) -0.016(3)
C11 0.067(4) 0.051(3) 0.042(3) 0.013(3) 0.000(3) 0.000(3)
C12 0.038(3) 0.045(3) 0.047(3) 0.004(2) 0.002(2) 0.010(2)
C13 0.033(2) 0.027(2) 0.034(2) -0.0011(17) 0.0126(18) -0.0008(17)
C14 0.055(3) 0.042(3) 0.045(3) 0.004(2) 0.020(2) 0.007(2)
C15 0.073(4) 0.061(4) 0.042(3) -0.007(3) 0.027(3) 0.004(3)
C16 0.066(4) 0.044(3) 0.079(4) -0.026(3) 0.038(3) -0.005(3)
C17 0.072(4) 0.027(3) 0.088(5) 0.002(3) 0.040(4) 0.005(3)
C18 0.066(4) 0.032(3) 0.053(3) 0.010(2) 0.031(3) 0.004(2)
C41 0.052(3) 0.065(4) 0.035(3) -0.008(3) 0.002(2) -0.015(3)
C42 0.260(16) 0.182(12) 0.058(5) -0.059(7) 0.057(7) -0.182(13)
C43 0.072(4) 0.041(3) 0.064(4) 0.005(3) -0.001(3) -0.026(3)
C44 0.038(3) 0.033(2) 0.038(2) 0.007(2) 0.006(2) -0.0078(19)
Sn2 0.02844(15) 0.02621(15) 0.03151(15) -0.00055(11) 0.00915(11) -0.00011(11)
Tc2 0.02604(19) 0.0493(3) 0.0474(2) -0.0031(2) 0.01212(17) -0.00333(16)
O21 0.0304(17) 0.044(2) 0.052(2) -0.0078(17) 0.0136(15) -0.0036(14)
O22 0.0402(18) 0.0371(18) 0.0313(16) -0.0008(14) 0.0087(14) -0.0129(14)
O23 0.063(3) 0.059(3) 0.100(4) -0.020(3) 0.045(3) -0.003(2)
O24 0.078(3) 0.050(3) 0.094(4) -0.009(3) 0.052(3) -0.017(2)
O25 0.034(2) 0.243(9) 0.066(3) 0.036(5) -0.006(2) -0.010(4)
C21 0.032(2) 0.026(2) 0.031(2) -0.0028(17) 0.0130(17) 0.0013(16)
C22 0.050(3) 0.042(3) 0.045(3) 0.013(2) 0.018(2) 0.010(2)
C23 0.054(3) 0.031(3) 0.071(4) 0.009(3) 0.028(3) 0.010(2)
C24 0.048(3) 0.040(3) 0.063(4) -0.019(3) 0.024(3) -0.002(2)
C25 0.067(4) 0.078(5) 0.037(3) -0.008(3) 0.016(3) 0.008(4)
C26 0.055(3) 0.049(3) 0.036(3) 0.006(2) 0.013(2) 0.015(3)
C27 0.029(2) 0.032(2) 0.029(2) -0.0020(17) 0.0041(17) -0.0038(17)
C28 0.042(3) 0.044(3) 0.041(3) 0.008(2) 0.009(2) 0.007(2)
C29 0.049(3) 0.060(4) 0.040(3) 0.016(3) 0.003(2) 0.001(3)
C30 0.054(3) 0.076(4) 0.030(2) 0.003(3) 0.011(2) -0.006(3)
C31 0.075(4) 0.066(4) 0.045(3) -0.015(3) 0.024(3) 0.014(3)
C33 0.038(2) 0.023(2) 0.030(2) 0.0005(16) 0.0129(18) 0.0020(17)
C34 0.031(2) 0.036(3) 0.041(3) 0.004(2) 0.0149(19) 0.0005(18)
C35 0.038(3) 0.042(3) 0.040(3) 0.007(2) 0.014(2) 0.010(2)
C36 0.055(3) 0.032(3) 0.041(3) 0.008(2) 0.019(2) 0.010(2)
C37 0.051(3) 0.028(2) 0.054(3) 0.004(2) 0.014(2) -0.009(2)
C38 0.035(2) 0.035(3) 0.043(3) 0.000(2) 0.006(2) -0.0031(19)
C45 0.066(4) 0.083(5) 0.033(3) -0.014(3) 0.008(3) -0.026(4)
C46 0.075(5) 0.178(11) 0.062(5) -0.058(6) 0.026(4) -0.056(6)
C47 0.054(4) 0.072(5) 0.069(4) 0.002(4) 0.006(3) -0.031(3)
C48 0.037(3) 0.042(3) 0.046(3) 0.007(2) 0.013(2) -0.009(2)
C32 0.068(4) 0.040(3) 0.041(3) 0.003(2) 0.021(3) 0.013(3)

loop_
_atom_type_symbol
_atom_type_description
_atom_type_scat_dispersion_real
_atom_type_scat_dispersion_imag
_atom_type_scat_source
C C 0.0033 0.0016 'International Tables Vol C Tables 4.2.6.8 and 6.1.1.4'
H H 0.0000 0.0000 'International Tables Vol C Tables 4.2.6.8 and 6.1.1.4'
O O 0.0106 0.0060 'International Tables Vol C Tables 4.2.6.8 and 6.1.1.4'
Sn Sn -0.6537 1.4246 'International Tables Vol C Tables 4.2.6.8 and 6.1.1.4'
Tc Tc -1.4390 0.7593 'International Tables Vol C Tables 4.2.6.8 and 6.1.1.4'

loop_
_geom_angle_atom_site_label_1
_geom_angle_atom_site_label_2
_geom_angle_atom_site_label_3
_geom_angle
_geom_angle_site_symmetry_1
_geom_angle_site_symmetry_3
_geom_angle_publ_flag
C13 Sn1 C7 123.30(18) . . ?
C13 Sn1 C1 122.53(18) . . ?
C7 Sn1 C1 114.06(18) . . ?
C13 Sn1 O11 90.13(17) . . ?
C7 Sn1 O11 91.58(17) . . ?
C1 Sn1 O11 91.74(17) . . ?
C13 Sn1 O12 87.55(16) . . ?
C7 Sn1 O12 88.17(15) . . ?
C1 Sn1 O12 91.04(16) . . ?
O11 Sn1 O12 177.05(14) . . ?
O15 Tc1 O14 111.3(6) . . ?
O15 Tc1 O13 110.6(7) . . ?
O14 Tc1 O13 104.6(4) . . ?
O15 Tc1 O11 110.6(3) . . ?
O14 Tc1 O11 110.8(2) . . ?
O13 Tc1 O11 108.7(3) . . ?
Tc1 O11 Sn1 147.3(2) . . ?
C41 O12 C44 108.2(4) . . ?
C41 O12 Sn1 121.9(3) . . ?
C44 O12 Sn1 122.8(3) . . ?
C6 C1 C2 118.5(5) . . ?
C6 C1 Sn1 121.6(4) . . ?
C2 C1 Sn1 119.5(4) . . ?
C1 C2 C3 121.1(5) . . ?
C1 C2 H2 119.5 . . ?
C3 C2 H2 119.5 . . ?
C4 C3 C2 119.6(6) . . ?
C4 C3 H3 120.2 . . ?
C2 C3 H3 120.2 . . ?
C5 C4 C3 120.1(5) . . ?
C5 C4 H4 120.0 . . ?
C3 C4 H4 120.0 . . ?
C4 C5 C6 120.8(6) . . ?
C4 C5 H5 119.6 . . ?
C6 C5 H5 119.6 . . ?
C1 C6 C5 119.9(5) . . ?
C1 C6 H6 120.1 . . ?
C5 C6 H6 120.1 . . ?
C8 C7 C12 118.8(5) . . ?
C8 C7 Sn1 118.7(3) . . ?
C12 C7 Sn1 122.5(4) . . ?
C7 C8 C9 120.5(5) . . ?
C7 C8 H8 119.8 . . ?
C9 C8 H8 119.8 . . ?
C8 C9 C10 119.8(6) . . ?
C8 C9 H9 120.1 . . ?
C10 C9 H9 120.1 . . ?
C11 C10 C9 119.7(6) . . ?
C11 C10 H10 120.2 . . ?
C9 C10 H10 120.2 . . ?
C10 C11 C12 120.3(6) . . ?
C10 C11 H11 119.9 . . ?
C12 C11 H11 119.9 . . ?
C11 C12 C7 120.9(6) . . ?
C11 C12 H12 119.6 . . ?
C7 C12 H12 119.6 . . ?
C18 C13 C14 118.7(5) . . ?
C18 C13 Sn1 121.4(4) . . ?
C14 C13 Sn1 119.9(4) . . ?
C13 C14 C15 119.9(6) . . ?
C13 C14 H14 120.1 . . ?
C15 C14 H14 120.1 . . ?
C16 C15 C14 120.5(6) . . ?
C16 C15 H15 119.8 . . ?
C14 C15 H15 119.8 . . ?
C17 C16 C15 119.6(6) . . ?
C17 C16 H16 120.2 . . ?
C15 C16 H16 120.2 . . ?
C16 C17 C18 120.5(6) . . ?
C16 C17 H17 119.8 . . ?
C18 C17 H17 119.8 . . ?
C17 C18 C13 120.8(6) . . ?
C17 C18 H18 119.6 . . ?
C13 C18 H18 119.6 . . ?
C42 C41 O12 106.9(6) . . ?
C42 C41 H41A 110.3 . . ?
O12 C41 H41A 110.3 . . ?
C42 C41 H41B 110.3 . . ?
O12 C41 H41B 110.3 . . ?
H41A C41 H41B 108.6 . . ?
C41 C42 C43 111.7(6) . . ?
C41 C42 H42A 109.3 . . ?
C43 C42 H42A 109.3 . . ?
C41 C42 H42B 109.3 . . ?
C43 C42 H42B 109.3 . . ?
H42A C42 H42B 107.9 . . ?
C42 C43 C44 106.0(6) . . ?
C42 C43 H43A 110.5 . . ?
C44 C43 H43A 110.5 . . ?
C42 C43 H43B 110.5 . . ?
C44 C43 H43B 110.5 . . ?
H43A C43 H43B 108.7 . . ?
O12 C44 C43 105.7(4) . . ?
O12 C44 H44A 110.6 . . ?
C43 C44 H44A 110.6 . . ?
O12 C44 H44B 110.6 . . ?
C43 C44 H44B 110.6 . . ?
H44A C44 H44B 108.7 . . ?
C21 Sn2 C27 128.35(18) . . ?
C21 Sn2 C33 121.16(18) . . ?
C27 Sn2 C33 110.33(18) . . ?
C21 Sn2 O21 90.64(16) . . ?
C27 Sn2 O21 90.38(16) . . ?
C33 Sn2 O21 93.20(16) . . ?
C21 Sn2 O22 88.19(15) . . ?
C27 Sn2 O22 87.02(14) . . ?
C33 Sn2 O22 91.04(15) . . ?
O21 Sn2 O22 175.60(14) . . ?
O25 Tc2 O23 110.6(4) . . ?
O25 Tc2 O24 111.5(4) . . ?
O23 Tc2 O24 106.7(3) . . ?
O25 Tc2 O21 109.4(2) . . ?
O23 Tc2 O21 109.9(2) . . ?
O24 Tc2 O21 108.8(2) . . ?
Tc2 O21 Sn2 146.5(2) . . ?
C45 O22 C48 108.6(4) . . ?
C45 O22 Sn2 124.5(3) . . ?
C48 O22 Sn2 124.8(3) . . ?
C22 C21 C26 118.1(5) . . ?
C22 C21 Sn2 121.5(4) . . ?
C26 C21 Sn2 120.3(4) . . ?
C23 C22 C21 121.2(5) . . ?
C23 C22 H22 119.4 . . ?
C21 C22 H22 119.4 . . ?
C24 C23 C22 120.2(5) . . ?
C24 C23 H23 119.9 . . ?
C22 C23 H23 119.9 . . ?
C23 C24 C25 120.2(6) . . ?
C23 C24 H24 119.9 . . ?
C25 C24 H24 119.9 . . ?
C24 C25 C26 120.1(6) . . ?
C24 C25 H25 119.9 . . ?
C26 C25 H25 119.9 . . ?
C21 C26 C25 120.1(5) . . ?
C21 C26 H26 119.9 . . ?
C25 C26 H26 119.9 . . ?
C32 C27 C28 117.9(5) . . ?
C32 C27 Sn2 115.9(4) . . ?
C28 C27 Sn2 126.1(4) . . ?
C27 C28 C29 120.1(5) . . ?
C27 C28 H28 120.0 . . ?
C29 C28 H28 120.0 . . ?
C30 C29 C28 121.3(6) . . ?
C30 C29 H29 119.3 . . ?
C28 C29 H29 119.3 . . ?
C29 C30 C31 119.1(6) . . ?
C29 C30 H30 120.5 . . ?
C31 C30 H30 120.5 . . ?
C30 C31 C32 119.7(6) . . ?
C30 C31 H31 120.1 . . ?
C32 C31 H31 120.1 . . ?
C38 C33 C34 118.3(4) . . ?
C38 C33 Sn2 121.4(3) . . ?
C34 C33 Sn2 119.9(3) . . ?
C35 C34 C33 120.7(5) . . ?
C35 C34 H34 119.7 . . ?
C33 C34 H34 119.7 . . ?
C36 C35 C34 120.6(5) . . ?
C36 C35 H35 119.7 . . ?
C34 C35 H35 119.7 . . ?
C35 C36 C37 119.4(5) . . ?
C35 C36 H36 120.3 . . ?
C37 C36 H36 120.3 . . ?
C36 C37 C38 120.4(5) . . ?
C36 C37 H37 119.8 . . ?
C38 C37 H37 119.8 . . ?
C33 C38 C37 120.6(5) . . ?
C33 C38 H38 119.7 . . ?
C37 C38 H38 119.7 . . ?
C46 C45 O22 105.9(6) . . ?
C46 C45 H45A 110.6 . . ?
O22 C45 H45A 110.6 . . ?
C46 C45 H45B 110.6 . . ?
O22 C45 H45B 110.6 . . ?
H45A C45 H45B 108.7 . . ?
C45 C46 C47 105.9(6) . . ?
C45 C46 H46A 110.6 . . ?
C47 C46 H46A 110.6 . . ?
C45 C46 H46B 110.6 . . ?
C47 C46 H46B 110.6 . . ?
H46A C46 H46B 108.7 . . ?
C46 C47 C48 106.1(6) . . ?
C46 C47 H47A 110.5 . . ?
C48 C47 H47A 110.5 . . ?
C46 C47 H47B 110.5 . . ?
C48 C47 H47B 110.5 . . ?
H47A C47 H47B 108.7 . . ?
O22 C48 C47 105.5(5) . . ?
O22 C48 H48A 110.6 . . ?
C47 C48 H48A 110.6 . . ?
O22 C48 H48B 110.6 . . ?
C47 C48 H48B 110.6 . . ?
H48A C48 H48B 108.8 . . ?
C27 C32 C31 121.8(6) . . ?
C27 C32 H32 119.1 . . ?
C31 C32 H32 119.1 . . ?

loop_
_geom_bond_atom_site_label_1
_geom_bond_atom_site_label_2
_geom_bond_distance
_geom_bond_site_symmetry_2
_geom_bond_publ_flag
Sn1 C13 2.119(5) . ?
Sn1 C7 2.119(5) . ?
Sn1 C1 2.132(5) . ?
Sn1 O11 2.211(4) . ?
Sn1 O12 2.327(3) . ?
Tc1 O15 1.594(7) . ?
Tc1 O14 1.684(6) . ?
Tc1 O13 1.689(7) . ?
Tc1 O11 1.738(4) . ?
O12 C41 1.456(6) . ?
O12 C44 1.462(6) . ?
C1 C6 1.391(7) . ?
C1 C2 1.392(7) . ?
C2 C3 1.396(8) . ?
C2 H2 0.9300 . ?
C3 C4 1.386(10) . ?
C3 H3 0.9300 . ?
C4 C5 1.361(10) . ?
C4 H4 0.9300 . ?
C5 C6 1.410(8) . ?
C5 H5 0.9300 . ?
C6 H6 0.9300 . ?
C7 C8 1.379(7) . ?
C7 C12 1.391(6) . ?
C8 C9 1.387(8) . ?
C8 H8 0.9300 . ?
C9 C10 1.396(10) . ?
C9 H9 0.9300 . ?
C10 C11 1.368(10) . ?
C10 H10 0.9300 . ?
C11 C12 1.377(9) . ?
C11 H11 0.9300 . ?
C12 H12 0.9300 . ?
C13 C18 1.386(7) . ?
C13 C14 1.386(7) . ?
C14 C15 1.390(9) . ?
C14 H14 0.9300 . ?
C15 C16 1.381(10) . ?
C15 H15 0.9300 . ?
C16 C17 1.361(10) . ?
C16 H16 0.9300 . ?
C17 C18 1.383(9) . ?
C17 H17 0.9300 . ?
C18 H18 0.9300 . ?
C41 C42 1.386(11) . ?
C41 H41A 0.9700 . ?
C41 H41B 0.9700 . ?
C42 C43 1.418(11) . ?
C42 H42A 0.9700 . ?
C42 H42B 0.9700 . ?
C43 C44 1.486(7) . ?
C43 H43A 0.9700 . ?
C43 H43B 0.9700 . ?
C44 H44A 0.9700 . ?
C44 H44B 0.9700 . ?
Sn2 C21 2.112(5) . ?
Sn2 C27 2.119(5) . ?
Sn2 C33 2.133(4) . ?
Sn2 O21 2.199(3) . ?
Sn2 O22 2.334(3) . ?
Tc2 O25 1.674(5) . ?
Tc2 O23 1.686(5) . ?
Tc2 O24 1.686(5) . ?
Tc2 O21 1.755(4) . ?
O22 C45 1.459(6) . ?
O22 C48 1.462(6) . ?
C21 C22 1.386(7) . ?
C21 C26 1.388(7) . ?
C22 C23 1.384(8) . ?
C22 H22 0.9300 . ?
C23 C24 1.354(9) . ?
C23 H23 0.9300 . ?
C24 C25 1.375(9) . ?
C24 H24 0.9300 . ?
C25 C26 1.398(9) . ?
C25 H25 0.9300 . ?
C26 H26 0.9300 . ?
C27 C32 1.369(8) . ?
C27 C28 1.395(7) . ?
C28 C29 1.402(8) . ?
C28 H28 0.9300 . ?
C29 C30 1.352(10) . ?
C29 H29 0.9300 . ?
C30 C31 1.390(10) . ?
C30 H30 0.9300 . ?
C31 C32 1.392(9) . ?
C31 H31 0.9300 . ?
C33 C38 1.381(7) . ?
C33 C34 1.396(7) . ?
C34 C35 1.386(7) . ?
C34 H34 0.9300 . ?
C35 C36 1.371(8) . ?
C35 H35 0.9300 . ?
C36 C37 1.380(8) . ?
C36 H36 0.9300 . ?
C37 C38 1.394(7) . ?
C37 H37 0.9300 . ?
C38 H38 0.9300 . ?
C45 C46 1.445(10) . ?
C45 H45A 0.9700 . ?
C45 H45B 0.9700 . ?
C46 C47 1.479(12) . ?
C46 H46A 0.9700 . ?
C46 H46B 0.9700 . ?
C47 C48 1.495(8) . ?
C47 H47A 0.9700 . ?
C47 H47B 0.9700 . ?
C48 H48A 0.9700 . ?
C48 H48B 0.9700 . ?
C32 H32 0.9300 . ?
